data_1559104
loop_
_publ_author_name
'Zhang , Guowei'
'Zhang, Lei'
'Lv, Aifeng'
'Yang, Xingzhou'
'Zheng, Yonghao'
'Gu, Wen'
'Xue, Ning'

_publ_section_title
;
 Regiocontrolled Dimerization of Asymmetric Diazaheptacene Derivatives
 Toward X-shaped Porous Semiconductors
;
_journal_name_full 'Chemical Science'
_journal_paper_doi 10.1039/D0SC03744C
_journal_year 2020
_chemical_formula_moiety 'C140 H160 Br4 F8 N8 O8 Si4, 2(C7 H8)'
_chemical_formula_sum 'C154 H176 Br4 F8 N8 O8 Si4'
_chemical_formula_weight 2851.02
_space_group_crystal_system monoclinic
_space_group_IT_number 15
_space_group_name_Hall '-C 2yc'
_space_group_name_H-M_alt 'C 1 2/c 1'
_atom_sites_solution_hydrogens mixed
_atom_sites_solution_primary dual
_audit_creation_date 2019-05-07
_audit_creation_method
;
Olex2 1.2
(compiled 2018.05.29 svn.r3508 for OlexSys, GUI svn.r5506)
;
_audit_update_record
;
2020-06-29 deposited with the CCDC.	2020-09-16 downloaded from the CCDC.
;
_cell_angle_alpha 90
_cell_angle_beta 120.504(8)
_cell_angle_gamma 90
_cell_formula_units_Z 4
_cell_length_a 26.370(2)
_cell_length_b 26.4347(10)
_cell_length_c 24.2245(19)
_cell_measurement_reflns_used 13901
_cell_measurement_temperature 169.99(13)
_cell_measurement_theta_max 72.4960
_cell_measurement_theta_min 2.5610
_cell_volume 14549(2)
_computing_cell_refinement 'CrysAlisPro 1.171.40.14e (Rigaku OD, 2018)'
_computing_data_collection 'CrysAlisPro 1.171.40.14e (Rigaku OD, 2018)'
_computing_data_reduction 'CrysAlisPro 1.171.40.14e (Rigaku OD, 2018)'
_computing_molecular_graphics 'Olex2 (Dolomanov et al., 2009)'
_computing_publication_material 'Olex2 (Dolomanov et al., 2009)'
_computing_structure_refinement 'ShelXL (Sheldrick, 2015)'
_computing_structure_solution 'ShelXT (Sheldrick, 2015)'
_diffrn_ambient_environment N~2~
_diffrn_ambient_temperature 169.99(13)
_diffrn_detector 'CCD plate'
_diffrn_detector_type HyPix
_diffrn_measured_fraction_theta_full 0.997
_diffrn_measured_fraction_theta_max 0.949
_diffrn_measurement_details
;
List of Runs (angles in degrees, time in seconds):

  # Type    Start    End  Width  t~exp~   \w     \q     \k     \f   Frames
#--------------------------------------------------------------------------
  1  \w     -7.00  18.00   0.50    2.00    --   46.95 -34.00  52.00   50
  2  \w     65.00 116.00   0.50   19.00    --  103.25 -34.00  52.00  102
  3  \w     79.00 109.00   0.50   19.00    --  103.25 -94.00   0.00   60
  4  \w     79.00 106.00   0.50   19.00    --  103.25 -61.00 -60.00   54
  5  \w     90.00 151.00   0.50   19.00    --  103.25  34.00-150.00  122
  6  \w    144.00 169.00   0.50   19.00    --  103.25 125.00 -90.00   50
  7  \w     91.00 158.00   0.50   19.00    --  103.25  30.00-120.00  134
  8  \w     86.00 113.00   0.50   19.00    --  103.25 125.00 -90.00   54
  9  \w     35.00 116.00   0.50    2.00    --   46.95  34.00-150.00  162
 10  \w     43.00 116.00   0.50   19.00    --  103.25 -45.00-180.00  146
 11  \w     56.00 109.00   0.50   19.00    --  103.25 -94.00-180.00  106
 12  \w     31.00  96.00   0.50   19.00    --  103.25 -94.00-120.00  130
 13  \w     32.00 117.00   0.50   19.00    --  103.25-125.00  30.00  170
 14  \w     58.00 109.00   0.50   19.00    --  103.25 -94.00 120.00  102
 15  \w     31.00  99.00   0.50   19.00    --  103.25 -94.00  90.00  136
 16  \w    -17.00  74.00   0.50    2.00    --   46.95 -99.00-150.00  182
 17  \w    -59.00  12.00   0.50    2.00    --  -46.95  34.00-150.00  142
 18  \w    -58.00  14.00   0.50    2.00    --  -46.95  38.00  60.00  144
 19  \w    -58.00  26.00   0.50    2.00    --  -46.95  38.00 -30.00  168
 20  \w    -73.00 -36.00   0.50   19.00    --  -99.00  77.00  60.00   74
 21  \w   -114.00 -35.00   0.50    2.00    --  -46.95 -34.00  52.00  158
 22  \w   -106.00 -81.00   0.50    2.00    --  -46.95-125.00  30.00   50
 23  \w   -148.00 -87.00   0.50   19.00    --  -99.00 -34.00  52.00  122
 24  \w   -112.00 -55.00   0.50   19.00    --  -99.00  30.00   0.00  114
 25  \w   -107.00 -81.00   0.50   19.00    --  -99.00  77.00  60.00   52
 26  \w   -116.00 -30.00   0.50   19.00    --  -99.00 125.00 -90.00  172
 27  \w   -112.00 -71.00   0.50   19.00    --  -99.00  34.00-150.00   82
 28  \w   -111.00 -29.00   0.50   19.00    --  -99.00  15.00-150.00  164
 29  \w   -166.00 -89.00   0.50   19.00    --  -99.00 -30.00   0.00  154
;
_diffrn_measurement_device 'four-circle diffractometer'
_diffrn_measurement_device_type 'XtaLAB Synergy R, HyPix'
_diffrn_measurement_method '\w scans'
_diffrn_orient_matrix_type 'CrysAlisPro convention (1999,Acta A55,543-557)'
_diffrn_orient_matrix_UB_11 0.0095486000
_diffrn_orient_matrix_UB_12 -0.0559082000
_diffrn_orient_matrix_UB_13 -0.0111759000
_diffrn_orient_matrix_UB_21 -0.0681256000
_diffrn_orient_matrix_UB_22 -0.0041518000
_diffrn_orient_matrix_UB_23 -0.0431483000
_diffrn_orient_matrix_UB_31 0.0152349000
_diffrn_orient_matrix_UB_32 0.0158790000
_diffrn_orient_matrix_UB_33 -0.0510918000
_diffrn_radiation_monochromator mirror
_diffrn_radiation_probe x-ray
_diffrn_radiation_type CuK\a
_diffrn_radiation_wavelength 1.54178
_diffrn_reflns_av_R_equivalents 0.0863
_diffrn_reflns_av_unetI/netI 0.0378
_diffrn_reflns_Laue_measured_fraction_full 0.997
_diffrn_reflns_Laue_measured_fraction_max 0.949
_diffrn_reflns_limit_h_max 32
_diffrn_reflns_limit_h_min -32
_diffrn_reflns_limit_k_max 31
_diffrn_reflns_limit_k_min -33
_diffrn_reflns_limit_l_max 27
_diffrn_reflns_limit_l_min -30
_diffrn_reflns_number 83208
_diffrn_reflns_point_group_measured_fraction_full 0.997
_diffrn_reflns_point_group_measured_fraction_max 0.949
_diffrn_reflns_theta_full 67.679
_diffrn_reflns_theta_max 77.845
_diffrn_reflns_theta_min 2.564
_diffrn_source 'Rotating-anode X-ray tube'
_diffrn_source_type 'PhotonJet R (Cu) X-ray Source'
_exptl_absorpt_coefficient_mu 2.222
_exptl_absorpt_correction_T_max 1.00000
_exptl_absorpt_correction_T_min 0.75781
_exptl_absorpt_correction_type multi-scan
_exptl_absorpt_process_details
;
CrysAlisPro 1.171.40.14e (Rigaku Oxford Diffraction, 2018)
Empirical absorption correction using spherical harmonics,
 implemented in SCALE3 ABSPACK scaling algorithm.
;
_exptl_crystal_colour brown
_exptl_crystal_colour_primary brown
_exptl_crystal_density_diffrn 1.302
_exptl_crystal_description needle
_exptl_crystal_F_000 5952
_exptl_crystal_size_max 0.32
_exptl_crystal_size_mid 0.15
_exptl_crystal_size_min 0.1
_refine_diff_density_max 0.989
_refine_diff_density_min -0.828
_refine_diff_density_rms 0.099
_refine_ls_extinction_method none
_refine_ls_goodness_of_fit_ref 2.092
_refine_ls_hydrogen_treatment constr
_refine_ls_matrix_type full
_refine_ls_number_parameters 851
_refine_ls_number_reflns 14763
_refine_ls_number_restraints 504
_refine_ls_restrained_S_all 2.178
_refine_ls_R_factor_all 0.1675
_refine_ls_R_factor_gt 0.1345
_refine_ls_shift/su_max 0.002
_refine_ls_shift/su_mean 0.000
_refine_ls_structure_factor_coef Fsqd
_refine_ls_weighting_details 'w=1/[\s^2^(Fo^2^)+(0.1000P)^2^] where P=(Fo^2^+2Fc^2^)/3'
_refine_ls_weighting_scheme calc
_refine_ls_wR_factor_gt 0.3470
_refine_ls_wR_factor_ref 0.3635
_reflns_Friedel_coverage 0.000
_reflns_number_gt 8975
_reflns_number_total 14763
_reflns_threshold_expression 'I > 2\s(I)'
_cod_data_source_file d0sc03744c2.cif
_cod_data_source_block a
_cod_database_code 1559104
_shelx_shelxl_version_number 2018/3
_chemical_oxdiff_formula CHNOSiBrF
_chemical_oxdiff_usercomment CHNOSiBrF
_shelx_space_group_comment
;
The symmetry employed for this shelxl refinement is uniquely defined
by the following loop, which should always be used as a source of
symmetry information in preference to the above space-group names.
They are only intended as comments.
;
_reflns_odcompleteness_completeness 99.98
_reflns_odcompleteness_iscentric 1
_reflns_odcompleteness_theta 66.97
_olex2_refinement_description
;
1. Fixed Uiso
 At 1.2 times of:
  All C(H) groups, All C(H,H) groups
 At 1.5 times of:
  All C(H,H,H) groups
2. Restrained distances
 C71-C72 = C73-C72 = C71-C76 = C75-C76 = C74-C75 = C74-C73
 1.39 with sigma of 0.005
 C71-C77
 1.51 with sigma of 0.02
 C52-C51 = C53-C51 = C58-C57 = C59-C57 = C55-C54 = C56-C54
 1.54 with sigma of 0.01
 C69-C68
 1.54 with sigma of 0.01
 Si2-C62A
 1.87 with sigma of 0.01
 C63A-C62A
 1.54 with sigma of 0.01
 C42-C41 = C43-C42 = C44-C43 = C45-C44 = C46-C45 = C47-C46 = C48-C47 = C34-C33
 = C35-C34 = C36-C35 = C37-C36 = C38-C37 = C39-C38 = C40-C39
 1.54 with sigma of 0.01
 C47-C45
 2.5 with sigma of 0.02
 C71-C75
 2.2 with sigma of 0.02
 C76-C74
 2.2 with sigma of 0.02
 C76-C72
 2.2 with sigma of 0.02
 C40-C38
 2.5 with sigma of 0.02
 C48-C46
 2.5 with sigma of 0.02
3. Rigid bond restraints
 C24, F2
 with sigma for 1-2 distances of 0.01 and sigma for 1-3 distances of 0.01
 Si2, C62A
 with sigma for 1-2 distances of 0.01 and sigma for 1-3 distances of 0.01
 C24, C25
 with sigma for 1-2 distances of 0.01 and sigma for 1-3 distances of 0.01
 C48, C47
 with sigma for 1-2 distances of 0.01 and sigma for 1-3 distances of 0.01
 F3, C23
 with sigma for 1-2 distances of 0.01 and sigma for 1-3 distances of 0.01
 C45, C44
 with sigma for 1-2 distances of 0.01 and sigma for 1-3 distances of 0.01
4. Uiso/Uaniso restraints and constraints
C71 \\sim C72 \\sim C73 \\sim C74 \\sim C75 \\sim C76 \\sim C77: within 1.7A
with sigma of 0.02 and sigma for terminal atoms of 0.04
Si1 \\sim C51 \\sim C52 \\sim C53 \\sim C54 \\sim C55 \\sim C56 \\sim C57 \\sim
C58 \\sim C59: within 1.7A with sigma of 0.02 and sigma for terminal atoms of
0.04
C33 \\sim C34 \\sim C35 \\sim C36 \\sim C37 \\sim C38 \\sim C39 \\sim C40 \\sim
C41 \\sim C42 \\sim C43 \\sim C44 \\sim C45 \\sim C46 \\sim C47 \\sim C48:
within 1.7A with sigma of 0.02 and sigma for terminal atoms of 0.04
Si2 \\sim C62A \\sim C63A \\sim C64A \\sim C65 \\sim C66 \\sim C67 \\sim C68
\\sim C69 \\sim C70: within 1.7A with sigma of 0.02 and sigma for terminal
atoms of 0.04
Uanis(C75) \\sim Ueq, Uanis(C72) \\sim Ueq, Uanis(C73) \\sim Ueq, Uanis(C71)
\\sim Ueq, Uanis(C77) \\sim Ueq, Uanis(C74) \\sim Ueq, Uanis(C76) \\sim Ueq:
with sigma of 0.01 and sigma for terminal atoms of 0.02
Uanis(Si1) \\sim Ueq, Uanis(C54) \\sim Ueq, Uanis(C55) \\sim Ueq, Uanis(C56)
\\sim Ueq, Uanis(C57) \\sim Ueq, Uanis(C58) \\sim Ueq, Uanis(C59) \\sim Ueq,
Uanis(C51) \\sim Ueq, Uanis(C52) \\sim Ueq, Uanis(C53) \\sim Ueq: with sigma of
0.01 and sigma for terminal atoms of 0.02
Uanis(C33) \\sim Ueq, Uanis(C34) \\sim Ueq, Uanis(C35) \\sim Ueq, Uanis(C36)
\\sim Ueq, Uanis(C37) \\sim Ueq, Uanis(C38) \\sim Ueq, Uanis(C39) \\sim Ueq,
Uanis(C40) \\sim Ueq, Uanis(C41) \\sim Ueq, Uanis(C42) \\sim Ueq, Uanis(C43)
\\sim Ueq, Uanis(C44) \\sim Ueq, Uanis(C45) \\sim Ueq, Uanis(C46) \\sim Ueq,
Uanis(C47) \\sim Ueq, Uanis(C48) \\sim Ueq: with sigma of 0.01 and sigma for
terminal atoms of 0.02
Uanis(Si2) \\sim Ueq, Uanis(C65) \\sim Ueq, Uanis(C66) \\sim Ueq, Uanis(C67)
\\sim Ueq, Uanis(C68) \\sim Ueq, Uanis(C69) \\sim Ueq, Uanis(C70) \\sim Ueq,
Uanis(C62A) \\sim Ueq, Uanis(C64A) \\sim Ueq, Uanis(C63A) \\sim Ueq: with sigma
of 0.01 and sigma for terminal atoms of 0.02
5.a Riding coordinates:
 C48(H48A,H48B,H48C), C64A(H64A,H64B,H64C)
5.b Ternary CH refined with riding coordinates:
 C16(H16), C31(H31), C51(H51), C54(H54), C57(H57), C62A(H62A), C65(H65),
 C68(H68)
5.c Secondary CH2 refined with riding coordinates:
 C33(H33A,H33B), C34(H34A,H34B), C35(H35A,H35B), C36(H36A,H36B), C37(H37A,
 H37B), C38(H38A,H38B), C39(H39A,H39B), C41(H41A,H41B), C42(H42A,H42B),
 C43(H43A,H43B), C44(H44A,H44B), C45(H45A,H45B), C46(H46A,H46B), C47(H47A,H47B)
5.d Aromatic/amide H refined with riding coordinates:
 C20(H20), C27(H27), C72(H72), C73(H73), C74(H74), C75(H75), C76(H76)
5.e Idealised Me refined as rotating group:
 C40(H40A,H40B,H40C), C52(H52A,H52B,H52C), C53(H53A,H53B,H53C), C55(H55A,H55B,
 H55C), C56(H56A,H56B,H56C), C58(H58A,H58B,H58C), C59(H59A,H59B,H59C),
 C63A(H63A,H63B,H63C), C66(H66A,H66B,H66C), C67(H67A,H67B,H67C), C69(H69A,H69B,
 H69C), C70(H70A,H70B,H70C), C77(H77A,H77B,H77C)
;
_olex2_submission_special_instructions 'No special instructions were received'
_oxdiff_exptl_absorpt_empirical_details
;
Empirical correction (ABSPACK) includes:
- Absorption correction using spherical harmonics
- Frame scaling
;
_oxdiff_exptl_absorpt_empirical_full_max 2.461
_oxdiff_exptl_absorpt_empirical_full_min 0.318

loop_
_space_group_symop_operation_xyz
'x, y, z'
'-x, y, -z+1/2'
'x+1/2, y+1/2, z'
'-x+1/2, y+1/2, -z+1/2'
'-x, -y, -z'
'x, -y, z-1/2'
'-x+1/2, -y+1/2, -z'
'x+1/2, -y+1/2, z-1/2'

loop_
_atom_site_label
_atom_site_type_symbol
_atom_site_fract_x
_atom_site_fract_y
_atom_site_fract_z
_atom_site_U_iso_or_equiv
_atom_site_adp_type
_atom_site_occupancy
_atom_site_site_symmetry_order
_atom_site_calc_flag
_atom_site_refinement_flags_posn
_atom_site_refinement_flags_adp
_atom_site_refinement_flags_occupancy
_atom_site_disorder_assembly
_atom_site_disorder_group
Br1 Br 0.29455(3) 0.33832(3) 0.21005(4) 0.1096(4) Uani 1 1 d . . . . .
Br2 Br 0.34682(4) 0.44878(4) 0.23678(8) 0.1760(7) Uani 1 1 d . . . . .
Si1 Si 0.90966(12) 0.38825(11) 0.40190(12) 0.1285(9) Uani 1 1 d . U . . .
Si2 Si 0.69157(17) 0.00830(9) 0.41968(13) 0.1503(12) Uani 1 1 d D U . . .
F1 F 0.8204(8) 0.0446(3) 0.2877(9) 0.339(9) Uani 1 1 d . . . . .
F2 F 0.8679(9) 0.0656(5) 0.2043(7) 0.337(9) Uani 1 1 d . U . . .
F3 F 0.9398(6) 0.1423(5) 0.2398(7) 0.274(6) Uani 1 1 d . U . . .
F4 F 0.9220(3) 0.2238(4) 0.2934(3) 0.180(3) Uani 1 1 d . . . . .
O1 O 0.4583(3) 0.4910(2) 0.2813(5) 0.175(3) Uani 1 1 d . . . . .
O2 O 0.34059(19) 0.24416(18) 0.19785(19) 0.1076(16) Uani 1 1 d . . . . .
O3 O 0.5142(3) 0.1787(2) 0.3411(5) 0.232(6) Uani 1 1 d . . . . .
O4 O 0.6308(2) 0.42610(17) 0.4334(2) 0.1175(18) Uani 1 1 d . . . . .
N1 N 0.5457(3) 0.4580(2) 0.3504(3) 0.1045(18) Uani 1 1 d . . . . .
N2 N 0.4281(2) 0.2121(2) 0.2706(2) 0.0905(15) Uani 1 1 d . . . . .
N3 N 0.6567(2) 0.33216(16) 0.41099(19) 0.0729(12) Uani 1 1 d . . . . .
N4 N 0.60995(19) 0.23431(16) 0.40030(18) 0.0713(12) Uani 1 1 d . . . . .
C1 C 0.4869(3) 0.4542(3) 0.3100(4) 0.109(2) Uani 1 1 d . . . . .
C2 C 0.4605(3) 0.4025(2) 0.2989(3) 0.0885(18) Uani 1 1 d . . . . .
C3 C 0.4000(3) 0.3945(3) 0.2650(3) 0.0931(19) Uani 1 1 d . . . . .
C4 C 0.3778(3) 0.3453(3) 0.2503(3) 0.0847(17) Uani 1 1 d . . . . .
C5 C 0.4136(2) 0.3037(2) 0.2669(2) 0.0755(15) Uani 1 1 d . . . . .
C6 C 0.3891(3) 0.2520(2) 0.2421(3) 0.0802(16) Uani 1 1 d . . . . .
C7 C 0.4870(3) 0.2168(3) 0.3159(4) 0.113(3) Uani 1 1 d . . . . .
C8 C 0.5127(2) 0.2677(2) 0.3325(2) 0.0723(14) Uani 1 1 d . . . . .
C9 C 0.5738(2) 0.27493(19) 0.3722(2) 0.0709(14) Uani 1 1 d . . . . .
C10 C 0.5972(2) 0.3247(2) 0.3832(2) 0.0706(14) Uani 1 1 d . . . . .
C11 C 0.5601(2) 0.3675(2) 0.3624(2) 0.0727(14) Uani 1 1 d . . . . .
C12 C 0.5835(3) 0.4181(2) 0.3860(3) 0.0921(18) Uani 1 1 d . . . . .
C13 C 0.4984(3) 0.3598(2) 0.3229(3) 0.0778(15) Uani 1 1 d . . . . .
C14 C 0.4761(2) 0.3101(2) 0.3069(2) 0.0726(14) Uani 1 1 d . . . . .
C15 C 0.6905(2) 0.29228(19) 0.4333(2) 0.0731(15) Uani 1 1 d . . . . .
C16 C 0.7556(2) 0.29607(19) 0.4601(2) 0.0716(14) Uani 1 1 d . . . . .
H16 H 0.763651 0.327037 0.443619 0.086 Uiso 1 1 calc R . . . .
C17 C 0.7741(3) 0.2509(2) 0.4354(2) 0.0736(15) Uani 1 1 d . . . . .
C18 C 0.8099(3) 0.2559(2) 0.4116(3) 0.0810(17) Uani 1 1 d . . . . .
C19 C 0.8224(3) 0.2125(3) 0.3830(3) 0.0839(17) Uani 1 1 d . . . . .
C20 C 0.8558(4) 0.2174(3) 0.3556(3) 0.105(2) Uani 1 1 d . . . . .
H20 H 0.872203 0.248642 0.356192 0.126 Uiso 1 1 calc R . . . .
C21 C 0.8664(4) 0.1753(4) 0.3256(4) 0.117(3) Uani 1 1 d . . . . .
C22 C 0.8971(6) 0.1768(5) 0.2946(7) 0.148(4) Uani 1 1 d . . . . .
C23 C 0.9073(8) 0.1393(7) 0.2673(9) 0.193(6) Uani 1 1 d . U . . .
C24 C 0.8786(12) 0.0949(7) 0.2610(13) 0.275(11) Uani 1 1 d . U . . .
C25 C 0.8458(9) 0.0873(6) 0.2892(9) 0.213(7) Uani 1 1 d . U . . .
C26 C 0.8383(6) 0.1277(4) 0.3241(6) 0.141(3) Uani 1 1 d . . . . .
C27 C 0.8067(5) 0.1228(3) 0.3543(5) 0.120(3) Uani 1 1 d . . . . .
H27 H 0.791005 0.091504 0.355061 0.144 Uiso 1 1 calc R . . . .
C28 C 0.7974(3) 0.1647(2) 0.3843(3) 0.098(2) Uani 1 1 d . . . . .
C29 C 0.7618(3) 0.1606(2) 0.4123(3) 0.0805(17) Uani 1 1 d . . . . .
C30 C 0.7497(2) 0.2026(2) 0.4368(2) 0.0750(16) Uani 1 1 d . . . . .
C31 C 0.7099(3) 0.20081(19) 0.4631(2) 0.0766(17) Uani 1 1 d . . . . .
H31 H 0.688423 0.168684 0.450135 0.092 Uiso 1 1 calc R . . . .
C32 C 0.6662(2) 0.2431(2) 0.4314(2) 0.0734(15) Uani 1 1 d . . . . .
C33 C 0.5718(5) 0.5099(3) 0.3628(5) 0.128(3) Uani 1 1 d D U . . .
H33A H 0.551645 0.529542 0.323620 0.153 Uiso 1 1 calc R . . . .
H33B H 0.612874 0.507431 0.375049 0.153 Uiso 1 1 calc R . . . .
C34 C 0.5671(7) 0.5376(6) 0.4159(7) 0.196(5) Uani 1 1 d D U . . .
H34A H 0.576303 0.514195 0.450573 0.236 Uiso 1 1 calc R . . . .
H34B H 0.527034 0.549258 0.398954 0.236 Uiso 1 1 calc R . . . .
C35 C 0.6097(8) 0.5835(7) 0.4424(11) 0.260(7) Uani 1 1 d D U . . .
H35A H 0.629668 0.585178 0.488782 0.313 Uiso 1 1 calc R . . . .
H35B H 0.638616 0.582611 0.428971 0.313 Uiso 1 1 calc R . . . .
C36 C 0.5667(9) 0.6272(8) 0.4114(11) 0.265(7) Uani 1 1 d D U . . .
H36A H 0.537018 0.627316 0.423733 0.318 Uiso 1 1 calc R . . . .
H36B H 0.547558 0.625939 0.365036 0.318 Uiso 1 1 calc R . . . .
C37 C 0.6079(10) 0.6740(8) 0.4389(11) 0.274(7) Uani 1 1 d D U . . .
H37A H 0.616253 0.682239 0.481696 0.329 Uiso 1 1 calc R . . . .
H37B H 0.644605 0.668698 0.439531 0.329 Uiso 1 1 calc R . . . .
C38 C 0.5705(11) 0.7146(8) 0.3907(12) 0.295(8) Uani 1 1 d D U . . .
H38A H 0.533349 0.718854 0.389416 0.354 Uiso 1 1 calc R . . . .
H38B H 0.562618 0.706144 0.348119 0.354 Uiso 1 1 calc R . . . .
C39 C 0.6089(10) 0.7635(10) 0.4163(10) 0.301(9) Uani 1 1 d D U . . .
H39A H 0.607863 0.776954 0.452943 0.361 Uiso 1 1 calc R . . . .
H39B H 0.649421 0.756340 0.428865 0.361 Uiso 1 1 calc R . . . .
C40 C 0.5816(13) 0.8010(9) 0.3605(13) 0.349(13) Uani 1 1 d D U . . .
H40A H 0.544357 0.812417 0.353765 0.524 Uiso 1 1 calc GR . . . .
H40B H 0.576036 0.784778 0.322325 0.524 Uiso 1 1 calc GR . . . .
H40C H 0.607469 0.829505 0.370298 0.524 Uiso 1 1 calc GR . . . .
C41 C 0.4046(3) 0.1609(3) 0.2456(4) 0.114(2) Uani 1 1 d D U . . .
H41A H 0.434459 0.140926 0.243598 0.137 Uiso 1 1 calc R . . . .
H41B H 0.370886 0.163621 0.202612 0.137 Uiso 1 1 calc R . . . .
C42 C 0.3863(5) 0.1346(4) 0.2886(5) 0.158(4) Uani 1 1 d D U . . .
H42A H 0.370044 0.101722 0.270380 0.190 Uiso 1 1 calc R . . . .
H42B H 0.421191 0.128879 0.330146 0.190 Uiso 1 1 calc R . . . .
C43 C 0.3418(6) 0.1629(5) 0.2985(7) 0.178(4) Uani 1 1 d D U . . .
H43A H 0.309898 0.173386 0.256806 0.213 Uiso 1 1 calc R . . . .
H43B H 0.360471 0.193424 0.322590 0.213 Uiso 1 1 calc R . . . .
C44 C 0.3148(8) 0.1342(7) 0.3334(9) 0.223(6) Uani 1 1 d D U . . .
H44A H 0.294697 0.104068 0.309427 0.267 Uiso 1 1 calc R . . . .
H44B H 0.345847 0.123847 0.375629 0.267 Uiso 1 1 calc R . . . .
C45 C 0.2709(10) 0.1687(9) 0.3398(12) 0.279(7) Uani 1 1 d D U . . .
H45A H 0.248215 0.187383 0.300197 0.334 Uiso 1 1 calc R . . . .
H45B H 0.243649 0.147545 0.345264 0.334 Uiso 1 1 calc R . . . .
C46 C 0.2990(10) 0.2065(10) 0.3955(13) 0.369(10) Uani 1 1 d D U . . .
H46A H 0.326514 0.228107 0.391046 0.443 Uiso 1 1 calc R . . . .
H46B H 0.320501 0.188553 0.435888 0.443 Uiso 1 1 calc R . . . .
C47 C 0.2497(15) 0.2392(11) 0.3948(15) 0.390(12) Uani 1 1 d D U . . .
H47A H 0.214100 0.219415 0.379840 0.468 Uiso 1 1 calc R . . . .
H47B H 0.262058 0.251774 0.437394 0.468 Uiso 1 1 calc R . . . .
C48 C 0.2388(17) 0.2835(13) 0.3486(19) 0.453(16) Uani 1 1 d D U . . .
H48A H 0.274843 0.302342 0.366229 0.679 Uiso 1 1 d R . . . .
H48B H 0.227083 0.273022 0.305799 0.679 Uiso 1 1 d R . . . .
H48C H 0.208653 0.304322 0.347789 0.679 Uiso 1 1 d R . . . .
C49 C 0.8364(3) 0.3030(3) 0.4103(3) 0.0914(19) Uani 1 1 d . . . . .
C50 C 0.8612(3) 0.3407(3) 0.4071(3) 0.102(2) Uani 1 1 d . . . . .
C51 C 0.9803(5) 0.3885(4) 0.4817(5) 0.155(4) Uani 1 1 d D U . . .
H51 H 1.007831 0.412676 0.480363 0.187 Uiso 1 1 calc R . . . .
C52 C 0.9649(5) 0.4058(6) 0.5324(5) 0.182(5) Uani 1 1 d D U . . .
H52A H 0.948439 0.439280 0.522112 0.273 Uiso 1 1 calc GR . . . .
H52B H 0.999915 0.406078 0.573884 0.273 Uiso 1 1 calc GR . . . .
H52C H 0.936752 0.382935 0.532602 0.273 Uiso 1 1 calc GR . . . .
C53 C 1.0071(7) 0.3346(5) 0.4942(9) 0.225(7) Uani 1 1 d D U . . .
H53A H 0.990750 0.314337 0.514255 0.338 Uiso 1 1 calc GR . . . .
H53B H 1.049005 0.336633 0.521734 0.338 Uiso 1 1 calc GR . . . .
H53C H 0.998080 0.319387 0.454193 0.338 Uiso 1 1 calc GR . . . .
C54 C 0.9234(6) 0.3646(6) 0.3379(6) 0.178(5) Uani 1 1 d D U . . .
H54 H 0.943191 0.332088 0.354445 0.214 Uiso 1 1 calc R . . . .
C55 C 0.9673(8) 0.3955(8) 0.3276(11) 0.265(9) Uani 1 1 d D U . . .
H55A H 0.961635 0.430878 0.331442 0.397 Uiso 1 1 calc GR . . . .
H55B H 0.961037 0.388683 0.285640 0.397 Uiso 1 1 calc GR . . . .
H55C H 1.006770 0.386101 0.359285 0.397 Uiso 1 1 calc GR . . . .
C56 C 0.8691(7) 0.3512(6) 0.2738(7) 0.207(6) Uani 1 1 d D U . . .
H56A H 0.844739 0.328207 0.280819 0.311 Uiso 1 1 calc GR . . . .
H56B H 0.881171 0.335497 0.246571 0.311 Uiso 1 1 calc GR . . . .
H56C H 0.847296 0.381400 0.253723 0.311 Uiso 1 1 calc GR . . . .
C57 C 0.8754(4) 0.4499(4) 0.3861(5) 0.149(4) Uani 1 1 d D U . . .
H57 H 0.866761 0.454117 0.420671 0.178 Uiso 1 1 calc R . . . .
C58 C 0.9155(6) 0.4956(5) 0.3952(7) 0.203(6) Uani 1 1 d D U . . .
H58A H 0.955876 0.485020 0.418039 0.304 Uiso 1 1 calc GR . . . .
H58B H 0.909519 0.521448 0.419207 0.304 Uiso 1 1 calc GR . . . .
H58C H 0.905879 0.508723 0.354081 0.304 Uiso 1 1 calc GR . . . .
C59 C 0.8150(5) 0.4575(5) 0.3252(6) 0.179(5) Uani 1 1 d D U . . .
H59A H 0.819730 0.457897 0.288379 0.268 Uiso 1 1 calc GR . . . .
H59B H 0.798398 0.489044 0.327898 0.268 Uiso 1 1 calc GR . . . .
H59C H 0.789294 0.430279 0.321207 0.268 Uiso 1 1 calc GR . . . .
C60 C 0.7380(3) 0.1121(2) 0.4129(3) 0.092(2) Uani 1 1 d . . . . .
C61 C 0.7199(4) 0.0717(3) 0.4147(3) 0.112(3) Uani 1 1 d . . . . .
C62A C 0.6147(5) 0.0064(7) 0.3483(7) 0.203(5) Uani 1 1 d D U . . .
H62A H 0.616954 0.014020 0.309978 0.243 Uiso 1 1 calc R . . . .
C63A C 0.5943(14) -0.0486(8) 0.3435(16) 0.365(14) Uani 1 1 d D U . . .
H63A H 0.624591 -0.067910 0.378148 0.547 Uiso 1 1 calc GR . . . .
H63B H 0.586386 -0.062779 0.303441 0.547 Uiso 1 1 calc GR . . . .
H63C H 0.559127 -0.049548 0.346049 0.547 Uiso 1 1 calc GR . . . .
C64A C 0.5736(8) 0.0425(7) 0.3511(8) 0.216(6) Uani 1 1 d . U . . .
H64A H 0.574422 0.038456 0.390901 0.324 Uiso 1 1 d R . . . .
H64B H 0.534501 0.036206 0.316131 0.324 Uiso 1 1 d R . . . .
H64C H 0.585031 0.076406 0.348031 0.324 Uiso 1 1 d R . . . .
C65 C 0.6868(8) 0.0037(7) 0.4939(8) 0.212(6) Uani 1 1 d . U . . .
H65 H 0.664548 0.034374 0.490387 0.255 Uiso 1 1 calc R . . . .
C66 C 0.7445(7) 0.0159(8) 0.5499(8) 0.237(7) Uani 1 1 d . U . . .
H66A H 0.775105 0.002560 0.543766 0.355 Uiso 1 1 calc GR . . . .
H66B H 0.747298 0.001231 0.587609 0.355 Uiso 1 1 calc GR . . . .
H66C H 0.748627 0.051979 0.554883 0.355 Uiso 1 1 calc GR . . . .
C67 C 0.6501(10) -0.0370(8) 0.5044(11) 0.288(10) Uani 1 1 d . U . . .
H67A H 0.619555 -0.049227 0.463653 0.432 Uiso 1 1 calc GR . . . .
H67B H 0.632888 -0.022343 0.527332 0.432 Uiso 1 1 calc GR . . . .
H67C H 0.675267 -0.064576 0.528745 0.432 Uiso 1 1 calc GR . . . .
C68 C 0.7314(8) -0.0389(6) 0.4144(8) 0.201(5) Uani 1 1 d D U . . .
H68 H 0.764767 -0.040096 0.458461 0.241 Uiso 1 1 calc R . . . .
C69 C 0.7622(8) -0.0287(5) 0.3777(8) 0.206(6) Uani 1 1 d D U . . .
H69A H 0.736964 -0.009123 0.340267 0.309 Uiso 1 1 calc GR . . . .
H69B H 0.771426 -0.060221 0.365140 0.309 Uiso 1 1 calc GR . . . .
H69C H 0.797836 -0.010292 0.404346 0.309 Uiso 1 1 calc GR . . . .
C70 C 0.7135(12) -0.0919(10) 0.4039(13) 0.317(11) Uani 1 1 d . U . . .
H70A H 0.690495 -0.099108 0.423420 0.476 Uiso 1 1 calc GR . . . .
H70B H 0.747859 -0.113029 0.422521 0.476 Uiso 1 1 calc GR . . . .
H70C H 0.690436 -0.098365 0.358678 0.476 Uiso 1 1 calc GR . . . .
C71 C 0.4476(7) 0.3220(6) 0.4320(7) 0.205(5) Uani 1 1 d D U . . .
C72 C 0.4263(7) 0.3707(6) 0.4188(7) 0.186(4) Uani 1 1 d D U . . .
H72 H 0.385504 0.372942 0.394032 0.223 Uiso 1 1 calc R . . . .
C73 C 0.4550(6) 0.4172(6) 0.4360(7) 0.200(5) Uani 1 1 d D U . . .
H73 H 0.437617 0.448803 0.421796 0.240 Uiso 1 1 calc R . . . .
C74 C 0.5141(6) 0.4079(5) 0.4779(6) 0.175(4) Uani 1 1 d D U . . .
H74 H 0.538053 0.435803 0.497388 0.210 Uiso 1 1 calc R . . . .
C75 C 0.5406(6) 0.3611(6) 0.4936(6) 0.186(4) Uani 1 1 d D U . . .
H75 H 0.581345 0.358797 0.519154 0.223 Uiso 1 1 calc R . . . .
C76 C 0.5076(7) 0.3178(5) 0.4718(7) 0.194(5) Uani 1 1 d D U . . .
H76 H 0.525430 0.286148 0.483688 0.233 Uiso 1 1 calc R . . . .
C77 C 0.4053(11) 0.2814(9) 0.4044(12) 0.316(11) Uani 1 1 d D U . . .
H77A H 0.367064 0.295235 0.375650 0.473 Uiso 1 1 calc GR . . . .
H77B H 0.404086 0.263076 0.437948 0.473 Uiso 1 1 calc GR . . . .
H77C H 0.416545 0.258979 0.381339 0.473 Uiso 1 1 calc GR . . . .

loop_
_atom_site_aniso_label
_atom_site_aniso_U_11
_atom_site_aniso_U_22
_atom_site_aniso_U_33
_atom_site_aniso_U_23
_atom_site_aniso_U_13
_atom_site_aniso_U_12
Br1 0.0680(4) 0.1070(6) 0.0998(5) -0.0196(4) 0.0030(3) 0.0106(3)
Br2 0.0887(6) 0.0869(6) 0.2760(16) 0.0138(7) 0.0367(8) 0.0257(4)
Si1 0.1080(17) 0.1127(18) 0.1209(16) 0.0195(13) 0.0260(13) -0.0263(13)
Si2 0.206(3) 0.0650(12) 0.1202(16) -0.0028(11) 0.0387(17) -0.0220(15)
F1 0.53(2) 0.116(6) 0.62(2) -0.126(10) 0.47(2) -0.069(9)
F2 0.50(3) 0.221(11) 0.288(13) -0.009(10) 0.200(16) 0.078(14)
F3 0.324(14) 0.272(12) 0.357(15) -0.028(11) 0.268(13) 0.011(10)
F4 0.159(6) 0.227(9) 0.174(5) -0.019(5) 0.099(5) 0.005(6)
O1 0.105(4) 0.079(4) 0.303(10) 0.058(5) 0.077(5) 0.027(3)
O2 0.077(3) 0.090(3) 0.077(2) -0.015(2) -0.019(2) 0.005(2)
O3 0.088(4) 0.064(3) 0.327(11) 0.006(5) -0.052(5) 0.001(3)
O4 0.108(4) 0.062(3) 0.115(3) -0.014(2) 0.008(3) -0.004(2)
N1 0.102(4) 0.054(3) 0.142(5) 0.012(3) 0.051(4) 0.014(3)
N2 0.061(3) 0.078(3) 0.084(3) -0.008(2) 0.001(2) -0.004(2)
N3 0.067(3) 0.061(3) 0.059(2) -0.0036(17) 0.0092(19) -0.0013(19)
N4 0.065(3) 0.055(2) 0.060(2) -0.0017(17) 0.0078(19) -0.0015(18)
C1 0.082(5) 0.070(4) 0.151(6) 0.014(4) 0.041(4) 0.011(3)
C2 0.084(4) 0.075(4) 0.082(3) 0.011(3) 0.024(3) 0.017(3)
C3 0.076(4) 0.086(5) 0.096(4) 0.009(3) 0.028(3) 0.030(3)
C4 0.070(3) 0.097(5) 0.061(3) 0.002(3) 0.014(2) 0.012(3)
C5 0.068(3) 0.077(3) 0.052(2) -0.001(2) 0.008(2) 0.005(3)
C6 0.068(3) 0.071(3) 0.068(3) -0.004(2) 0.010(2) 0.009(3)
C7 0.072(4) 0.071(4) 0.131(5) 0.001(4) 0.003(4) -0.002(3)
C8 0.059(3) 0.068(3) 0.057(2) -0.004(2) 0.005(2) 0.005(2)
C9 0.066(3) 0.057(3) 0.055(2) -0.002(2) 0.006(2) 0.002(2)
C10 0.071(3) 0.065(3) 0.051(2) -0.003(2) 0.013(2) 0.005(2)
C11 0.072(3) 0.060(3) 0.060(2) 0.002(2) 0.015(2) 0.008(2)
C12 0.085(4) 0.064(4) 0.105(4) -0.002(3) 0.031(4) 0.001(3)
C13 0.068(3) 0.077(4) 0.068(3) 0.000(2) 0.019(2) 0.008(3)
C14 0.067(3) 0.072(3) 0.054(2) -0.003(2) 0.013(2) 0.001(2)
C15 0.069(3) 0.054(3) 0.058(2) 0.003(2) 0.003(2) -0.001(2)
C16 0.065(3) 0.051(3) 0.060(2) -0.003(2) 0.004(2) -0.005(2)
C17 0.061(3) 0.059(3) 0.064(3) -0.002(2) 0.005(2) 0.001(2)
C18 0.064(3) 0.068(3) 0.069(3) 0.001(2) 0.003(3) 0.002(3)
C19 0.075(4) 0.086(4) 0.063(3) -0.002(3) 0.014(3) 0.011(3)
C20 0.091(5) 0.096(5) 0.092(4) -0.006(4) 0.021(4) 0.009(4)
C21 0.107(6) 0.127(8) 0.111(5) -0.015(5) 0.049(5) 0.012(5)
C22 0.154(10) 0.106(8) 0.185(10) -0.016(7) 0.086(9) -0.014(7)
C23 0.241(17) 0.151(12) 0.274(17) -0.036(12) 0.195(15) 0.000(11)
C24 0.44(3) 0.137(12) 0.44(3) -0.066(16) 0.36(3) -0.009(17)
C25 0.33(2) 0.116(9) 0.308(19) -0.053(11) 0.249(18) -0.010(12)
C26 0.185(11) 0.084(6) 0.175(9) -0.005(6) 0.107(9) 0.013(6)
C27 0.148(8) 0.075(5) 0.141(6) -0.010(4) 0.076(6) 0.004(5)
C28 0.100(5) 0.068(4) 0.081(4) -0.001(3) 0.013(4) 0.014(3)
C29 0.076(4) 0.061(3) 0.071(3) -0.001(2) 0.013(3) 0.004(3)
C30 0.063(3) 0.056(3) 0.060(3) -0.004(2) -0.002(2) 0.001(2)
C31 0.071(3) 0.046(3) 0.066(3) -0.004(2) 0.000(2) -0.001(2)
C32 0.055(3) 0.062(3) 0.061(2) -0.005(2) -0.002(2) 0.000(2)
C33 0.128(6) 0.095(5) 0.156(6) 0.001(4) 0.069(5) -0.006(4)
C34 0.202(8) 0.158(7) 0.227(8) -0.026(6) 0.106(6) -0.017(6)
C35 0.250(9) 0.236(9) 0.270(9) -0.020(8) 0.114(7) -0.012(8)
C36 0.261(10) 0.245(10) 0.268(9) 0.015(8) 0.120(7) -0.024(8)
C37 0.282(10) 0.258(10) 0.272(10) -0.013(8) 0.134(7) -0.005(8)
C38 0.294(10) 0.284(11) 0.298(10) -0.010(8) 0.144(8) -0.005(8)
C39 0.306(11) 0.287(12) 0.306(11) 0.000(8) 0.153(8) -0.010(8)
C40 0.364(19) 0.36(2) 0.334(18) 0.006(15) 0.180(15) -0.006(16)
C41 0.079(4) 0.082(4) 0.137(5) -0.024(4) 0.022(4) -0.013(3)
C42 0.137(6) 0.118(6) 0.163(6) -0.013(5) 0.035(5) -0.023(5)
C43 0.173(7) 0.170(7) 0.180(7) 0.016(6) 0.082(6) -0.028(6)
C44 0.220(8) 0.218(9) 0.217(8) 0.024(7) 0.102(7) -0.022(7)
C45 0.279(10) 0.290(11) 0.282(10) 0.005(7) 0.154(7) -0.006(7)
C46 0.363(12) 0.366(12) 0.368(12) -0.007(8) 0.179(8) 0.002(8)
C47 0.381(14) 0.396(14) 0.397(13) -0.013(9) 0.201(9) 0.013(9)
C48 0.44(2) 0.43(2) 0.45(2) 0.024(14) 0.201(16) 0.014(17)
C49 0.078(4) 0.082(4) 0.070(3) 0.003(3) 0.006(3) -0.006(3)
C50 0.085(4) 0.099(5) 0.082(4) 0.003(3) 0.013(3) -0.013(4)
C51 0.125(6) 0.147(7) 0.154(7) 0.004(6) 0.042(5) -0.015(6)
C52 0.162(9) 0.179(10) 0.127(7) 0.000(7) 0.017(6) -0.019(8)
C53 0.158(11) 0.186(12) 0.253(13) 0.010(10) 0.047(9) 0.025(9)
C54 0.188(8) 0.193(8) 0.182(8) 0.032(6) 0.115(7) -0.016(7)
C55 0.253(14) 0.272(16) 0.293(15) 0.003(13) 0.156(12) -0.013(13)
C56 0.246(14) 0.176(11) 0.177(10) 0.028(9) 0.090(10) 0.020(10)
C57 0.136(6) 0.121(6) 0.140(6) 0.009(5) 0.035(5) -0.035(5)
C58 0.175(10) 0.147(9) 0.197(10) 0.035(8) 0.029(8) -0.062(8)
C59 0.141(8) 0.144(8) 0.177(9) 0.024(7) 0.027(7) -0.029(7)
C60 0.099(4) 0.057(3) 0.072(3) -0.011(3) 0.008(3) 0.008(3)
C61 0.128(6) 0.061(4) 0.092(4) -0.011(3) 0.015(4) -0.005(4)
C62A 0.197(8) 0.174(9) 0.208(8) -0.008(7) 0.082(6) -0.031(7)
C63A 0.345(19) 0.34(2) 0.368(19) 0.014(16) 0.149(14) -0.046(15)
C64A 0.204(12) 0.205(13) 0.199(11) 0.008(10) 0.073(9) 0.005(11)
C65 0.227(10) 0.207(9) 0.186(8) 0.015(7) 0.092(7) -0.036(8)
C66 0.174(11) 0.304(15) 0.173(10) 0.035(11) 0.045(9) -0.020(11)
C67 0.321(17) 0.235(14) 0.263(14) 0.092(12) 0.114(12) -0.045(13)
C68 0.217(8) 0.135(7) 0.214(8) -0.011(7) 0.082(6) -0.008(7)
C69 0.265(14) 0.123(8) 0.239(12) -0.023(8) 0.134(11) 0.028(9)
C70 0.340(18) 0.233(16) 0.317(17) -0.033(14) 0.121(13) 0.003(14)
C71 0.225(8) 0.238(9) 0.179(7) 0.000(7) 0.122(6) -0.021(7)
C72 0.201(8) 0.220(9) 0.167(7) -0.003(7) 0.115(6) 0.007(7)
C73 0.211(8) 0.226(9) 0.177(7) -0.005(7) 0.109(6) 0.024(7)
C74 0.180(7) 0.209(8) 0.143(6) -0.012(6) 0.087(6) 0.002(6)
C75 0.199(8) 0.213(8) 0.158(6) 0.002(6) 0.099(6) 0.009(7)
C76 0.207(8) 0.225(9) 0.167(7) 0.011(6) 0.108(6) 0.005(7)
C77 0.342(18) 0.351(19) 0.267(15) 0.013(14) 0.164(14) -0.028(15)

loop_
_atom_type_symbol
_atom_type_description
_atom_type_scat_dispersion_real
_atom_type_scat_dispersion_imag
_atom_type_scat_source
C C 0.0181 0.0091 'International Tables Vol C Tables 4.2.6.8 and 6.1.1.4'
H H 0.0000 0.0000 'International Tables Vol C Tables 4.2.6.8 and 6.1.1.4'
Br Br -0.6763 1.2805 'International Tables Vol C Tables 4.2.6.8 and 6.1.1.4'
F F 0.0727 0.0534 'International Tables Vol C Tables 4.2.6.8 and 6.1.1.4'
N N 0.0311 0.0180 'International Tables Vol C Tables 4.2.6.8 and 6.1.1.4'
O O 0.0492 0.0322 'International Tables Vol C Tables 4.2.6.8 and 6.1.1.4'
Si Si 0.2541 0.3302 'International Tables Vol C Tables 4.2.6.8 and 6.1.1.4'

loop_
_geom_angle_atom_site_label_1
_geom_angle_atom_site_label_2
_geom_angle_atom_site_label_3
_geom_angle
_geom_angle_site_symmetry_1
_geom_angle_site_symmetry_3
_geom_angle_publ_flag
C50 Si1 C51 106.9(4) . . ?
C50 Si1 C54 105.2(5) . . ?
C54 Si1 C51 110.2(6) . . ?
C57 Si1 C50 109.9(4) . . ?
C57 Si1 C51 109.9(5) . . ?
C57 Si1 C54 114.3(6) . . ?
C61 Si2 C62A 104.1(6) . . ?
C61 Si2 C65 110.2(6) . . ?
C65 Si2 C62A 108.4(9) . . ?
C68 Si2 C61 112.2(6) . . ?
C68 Si2 C62A 109.5(8) . . ?
C68 Si2 C65 112.0(9) . . ?
C1 N1 C12 125.6(6) . . ?
C1 N1 C33 117.0(6) . . ?
C12 N1 C33 117.1(7) . . ?
C6 N2 C41 116.1(5) . . ?
C7 N2 C6 125.2(5) . . ?
C7 N2 C41 118.5(6) . . ?
C15 N3 C10 117.2(5) . . ?
C32 N4 C9 116.8(5) . . ?
O1 C1 N1 120.5(7) . . ?
O1 C1 C2 122.2(7) . . ?
N1 C1 C2 117.2(6) . . ?
C3 C2 C1 122.5(6) . . ?
C3 C2 C13 118.6(6) . . ?
C13 C2 C1 118.9(6) . . ?
C2 C3 Br2 121.3(5) . . ?
C2 C3 C4 120.1(5) . . ?
C4 C3 Br2 118.6(5) . . ?
C3 C4 Br1 116.5(5) . . ?
C5 C4 Br1 121.2(5) . . ?
C5 C4 C3 122.2(6) . . ?
C4 C5 C6 121.3(5) . . ?
C4 C5 C14 119.3(5) . . ?
C14 C5 C6 119.4(5) . . ?
O2 C6 N2 119.9(5) . . ?
O2 C6 C5 124.2(5) . . ?
N2 C6 C5 115.7(5) . . ?
O3 C7 N2 117.8(6) . . ?
O3 C7 C8 123.5(6) . . ?
N2 C7 C8 118.7(6) . . ?
C9 C8 C7 121.4(5) . . ?
C14 C8 C7 119.4(5) . . ?
C14 C8 C9 119.1(5) . . ?
N4 C9 C8 120.0(5) . . ?
N4 C9 C10 120.5(5) . . ?
C8 C9 C10 119.5(5) . . ?
N3 C10 C9 120.5(5) . . ?
N3 C10 C11 118.2(5) . . ?
C11 C10 C9 121.2(5) . . ?
C10 C11 C12 121.0(5) . . ?
C10 C11 C13 118.4(5) . . ?
C13 C11 C12 120.3(5) . . ?
O4 C12 N1 121.3(6) . . ?
O4 C12 C11 123.8(6) . . ?
N1 C12 C11 114.9(6) . . ?
C11 C13 C2 119.3(6) . . ?
C14 C13 C2 121.2(5) . . ?
C14 C13 C11 119.5(5) . . ?
C8 C14 C5 120.2(5) . . ?
C8 C14 C13 121.7(5) . . ?
C13 C14 C5 118.1(5) . . ?
N3 C15 C16 121.1(5) . . ?
N3 C15 C32 121.0(5) . . ?
C32 C15 C16 117.9(4) . . ?
C15 C16 C17 107.6(4) . . ?
C15 C16 C31 110.8(5) . 7_656 ?
C17 C16 C31 112.9(4) . 7_656 ?
C18 C17 C16 121.9(5) . . ?
C18 C17 C30 121.1(6) . . ?
C30 C17 C16 116.9(6) . . ?
C17 C18 C19 120.3(6) . . ?
C17 C18 C49 123.4(6) . . ?
C49 C18 C19 116.3(7) . . ?
C20 C19 C18 121.1(7) . . ?
C20 C19 C28 121.1(7) . . ?
C28 C19 C18 117.8(7) . . ?
C19 C20 C21 121.3(9) . . ?
C20 C21 C26 117.3(9) . . ?
C22 C21 C20 125.7(11) . . ?
C22 C21 C26 116.8(9) . . ?
C21 C22 F4 116.8(11) . . ?
C23 C22 F4 116.3(14) . . ?
C23 C22 C21 126.9(13) . . ?
F3 C23 C24 117.3(15) . . ?
C22 C23 F3 124.4(17) . . ?
C22 C23 C24 118.0(14) . . ?
C23 C24 F2 113.1(17) . . ?
C23 C24 C25 121.9(14) . . ?
C25 C24 F2 121(2) . . ?
F1 C25 C24 124.2(13) . . ?
F1 C25 C26 115.9(13) . . ?
C24 C25 C26 119.8(15) . . ?
C25 C26 C21 116.0(12) . . ?
C27 C26 C21 120.6(9) . . ?
C27 C26 C25 123.3(11) . . ?
C26 C27 C28 120.9(9) . . ?
C27 C28 C19 118.6(9) . . ?
C27 C28 C29 121.1(7) . . ?
C29 C28 C19 120.2(6) . . ?
C28 C29 C60 118.4(6) . . ?
C30 C29 C28 120.1(6) . . ?
C30 C29 C60 121.4(7) . . ?
C17 C30 C31 117.4(5) . . ?
C29 C30 C17 120.3(7) . . ?
C29 C30 C31 122.2(5) . . ?
C30 C31 C16 112.9(4) . 7_656 ?
C30 C31 C32 106.5(5) . . ?
C32 C31 C16 112.9(5) . 7_656 ?
N4 C32 C15 122.6(5) . . ?
N4 C32 C31 121.1(5) . . ?
C15 C32 C31 116.2(5) . . ?
N1 C33 C34 112.4(9) . . ?
C33 C34 C35 111.7(13) . . ?
C36 C35 C34 100.9(15) . . ?
C35 C36 C37 102.1(16) . . ?
C38 C37 C36 101.1(17) . . ?
C37 C38 C39 104.0(19) . . ?
C40 C39 C38 105.5(12) . . ?
N2 C41 C42 110.5(7) . . ?
C43 C42 C41 115.0(9) . . ?
C42 C43 C44 116.8(12) . . ?
C45 C44 C43 110.0(15) . . ?
C46 C45 C44 115(2) . . ?
C45 C46 C47 108.8(13) . . ?
C48 C47 C46 106.0(13) . . ?
C50 C49 C18 174.5(9) . . ?
C49 C50 Si1 168.0(8) . . ?
C52 C51 Si1 107.2(7) . . ?
C52 C51 C53 113.3(12) . . ?
C53 C51 Si1 108.1(9) . . ?
C55 C54 Si1 115.9(12) . . ?
C56 C54 Si1 116.5(11) . . ?
C56 C54 C55 110.7(13) . . ?
C58 C57 Si1 116.3(9) . . ?
C59 C57 Si1 118.9(8) . . ?
C59 C57 C58 109.6(9) . . ?
C61 C60 C29 178.2(8) . . ?
C60 C61 Si2 178.5(7) . . ?
C63A C62A Si2 105.5(15) . . ?
C64A C62A Si2 114.5(12) . . ?
C64A C62A C63A 112.3(18) . . ?
C66 C65 Si2 109.3(12) . . ?
C66 C65 C67 116.1(15) . . ?
C67 C65 Si2 123.7(14) . . ?
C69 C68 Si2 117.3(11) . . ?
C70 C68 Si2 124.7(16) . . ?
C70 C68 C69 107.0(16) . . ?
C72 C71 C76 115.2(11) . . ?
C72 C71 C77 117.3(18) . . ?
C76 C71 C77 127.4(18) . . ?
C71 C72 C73 131.4(14) . . ?
C74 C73 C72 107.5(14) . . ?
C75 C74 C73 126.1(13) . . ?
C76 C75 C74 120.6(11) . . ?
C75 C76 C71 118.8(10) . . ?

loop_
_geom_bond_atom_site_label_1
_geom_bond_atom_site_label_2
_geom_bond_distance
_geom_bond_site_symmetry_2
_geom_bond_publ_flag
Br1 C4 1.905(6) . ?
Br2 C3 1.877(6) . ?
Si1 C50 1.842(9) . ?
Si1 C51 1.884(11) . ?
Si1 C54 1.869(14) . ?
Si1 C57 1.808(12) . ?
Si2 C61 1.863(9) . ?
Si2 C62A 1.882(9) . ?
Si2 C65 1.869(16) . ?
Si2 C68 1.677(16) . ?
F1 C25 1.302(17) . ?
F2 C24 1.47(2) . ?
F3 C23 1.327(15) . ?
F4 C22 1.412(13) . ?
O1 C1 1.210(9) . ?
O2 C6 1.198(7) . ?
O3 C7 1.209(9) . ?
O4 C12 1.211(8) . ?
N1 C1 1.354(10) . ?
N1 C12 1.404(8) . ?
N1 C33 1.495(11) . ?
N2 C6 1.387(7) . ?
N2 C7 1.379(8) . ?
N2 C41 1.483(8) . ?
N3 C10 1.370(7) . ?
N3 C15 1.308(7) . ?
N4 C9 1.366(6) . ?
N4 C32 1.300(7) . ?
C1 C2 1.495(10) . ?
C2 C3 1.389(9) . ?
C2 C13 1.422(8) . ?
C3 C4 1.397(10) . ?
C4 C5 1.370(8) . ?
C5 C6 1.503(8) . ?
C5 C14 1.435(8) . ?
C7 C8 1.467(9) . ?
C8 C9 1.408(7) . ?
C8 C14 1.402(7) . ?
C9 C10 1.419(8) . ?
C10 C11 1.412(7) . ?
C11 C12 1.464(9) . ?
C11 C13 1.422(8) . ?
C13 C14 1.412(8) . ?
C15 C16 1.498(8) . ?
C15 C32 1.440(8) . ?
C16 C17 1.521(8) . ?
C16 C31 1.606(7) 7_656 ?
C17 C18 1.342(9) . ?
C17 C30 1.438(8) . ?
C18 C19 1.461(9) . ?
C18 C49 1.436(10) . ?
C19 C20 1.353(11) . ?
C19 C28 1.431(10) . ?
C20 C21 1.429(12) . ?
C21 C22 1.355(16) . ?
C21 C26 1.453(15) . ?
C22 C23 1.295(17) . ?
C23 C24 1.36(2) . ?
C24 C25 1.36(2) . ?
C25 C26 1.437(16) . ?
C26 C27 1.365(14) . ?
C27 C28 1.413(11) . ?
C28 C29 1.415(11) . ?
C29 C30 1.371(9) . ?
C29 C60 1.431(9) . ?
C30 C31 1.479(9) . ?
C31 C32 1.506(7) . ?
C33 C34 1.537(9) . ?
C34 C35 1.553(10) . ?
C35 C36 1.523(10) . ?
C36 C37 1.554(10) . ?
C37 C38 1.523(10) . ?
C38 C39 1.563(10) . ?
C39 C40 1.531(10) . ?
C41 C42 1.520(8) . ?
C42 C43 1.510(9) . ?
C43 C44 1.554(9) . ?
C44 C45 1.542(10) . ?
C45 C46 1.535(10) . ?
C46 C47 1.554(10) . ?
C47 C48 1.542(10) . ?
C49 C50 1.215(10) . ?
C51 C52 1.544(9) . ?
C51 C53 1.552(9) . ?
C54 C55 1.538(9) . ?
C54 C56 1.526(9) . ?
C57 C58 1.544(8) . ?
C57 C59 1.539(9) . ?
C60 C61 1.179(10) . ?
C62A C63A 1.535(10) . ?
C62A C64A 1.47(2) . ?
C65 C66 1.47(2) . ?
C65 C67 1.55(2) . ?
C68 C69 1.502(9) . ?
C68 C70 1.46(3) . ?
C71 C72 1.376(5) . ?
C71 C76 1.378(5) . ?
C71 C77 1.443(17) . ?
C72 C73 1.393(5) . ?
C73 C74 1.383(5) . ?
C74 C75 1.377(5) . ?
C75 C76 1.371(5) . ?
